data_7710345
loop_
_publ_author_name
'Yi, Chengkun'
'Wu, Lingfeng'
'Chen, Liang'
'Ren, Wenshan'

_publ_section_title
;
 Reactivity studies on lanthanum and cerium hydrido metallocenes.
;
_journal_issue 24
_journal_name_full 'Dalton transactions (Cambridge, England : 2003)'
_journal_page_first 9241
_journal_page_last 9246
_journal_paper_doi 10.1039/d2dt00996j
_journal_volume 51
_journal_year 2022
_chemical_formula_moiety 'C38 H64 B Ce O2'
_chemical_formula_sum 'C38 H64 B Ce O2'
_chemical_formula_weight 703.82
_space_group_crystal_system monoclinic
_space_group_IT_number 14
_space_group_name_Hall '-P 2yn'
_space_group_name_H-M_alt 'P 1 21/n 1'
_atom_sites_solution_hydrogens geom
_atom_sites_solution_primary dual
_audit_creation_date 2022-05-01
_audit_creation_method
;
Olex2 1.2
(compiled 2017.08.10 svn.r3458 for OlexSys, GUI svn.r5381)
;
_audit_update_record
;
2022-05-03 deposited with the CCDC.	2022-05-25 downloaded from the CCDC.
;
_cell_angle_alpha 90
_cell_angle_beta 93.152(2)
_cell_angle_gamma 90
_cell_formula_units_Z 4
_cell_length_a 10.5206(3)
_cell_length_b 19.3399(5)
_cell_length_c 18.2318(5)
_cell_measurement_reflns_used 14549
_cell_measurement_temperature 150.01(10)
_cell_measurement_theta_max 29.0450
_cell_measurement_theta_min 3.7710
_cell_volume 3703.96(18)
_computing_cell_refinement 'CrysAlisPro 1.171.39.38a (Rigaku OD, 2017)'
_computing_data_collection 'CrysAlisPro 1.171.39.38a (Rigaku OD, 2017)'
_computing_data_reduction 'CrysAlisPro 1.171.39.38a (Rigaku OD, 2017)'
_computing_molecular_graphics 'Olex2 (Dolomanov et al., 2009)'
_computing_publication_material 'Olex2 (Dolomanov et al., 2009)'
_computing_structure_refinement 'ShelXL (Sheldrick, 2015)'
_computing_structure_solution 'ShelXT (Sheldrick, 2015)'
_diffrn_ambient_environment N~2~
_diffrn_ambient_temperature 150.01(10)
_diffrn_detector 'CCD plate'
_diffrn_detector_area_resol_mean 8.0243
_diffrn_detector_type EosS2
_diffrn_measured_fraction_theta_full 0.997
_diffrn_measured_fraction_theta_max 0.998
_diffrn_measurement_details
;
List of Runs (angles in degrees, time in seconds):

  # Type    Start    End  Width  t~exp~   \w     \q     \k     \f   Frames
#--------------------------------------------------------------------------
  1  \w    -55.00  46.00   1.00   24.64    --   16.35 -19.00 -90.00  101
  2  \w    -51.00  33.00   1.00   24.64    --   16.35 -57.00  30.00   84
  3  \w    -71.00 -25.00   1.00   24.64    --  -16.50 127.00  -3.00   46
  4  \w    -84.00  10.00   1.00   24.64    --  -16.50 -77.00 -90.00   94
  5  \w    -55.00  37.00   1.00   24.64    --   16.35 -19.00 150.00   92
;
_diffrn_measurement_device 'four-circle diffractometer'
_diffrn_measurement_device_type 'SuperNova, Dual, Cu at home/near, EosS2'
_diffrn_measurement_method '\w scans'
_diffrn_orient_matrix_type 'CrysAlisPro convention (1999,Acta A55,543-557)'
_diffrn_orient_matrix_UB_11 -0.0156922000
_diffrn_orient_matrix_UB_12 0.0274526000
_diffrn_orient_matrix_UB_13 0.0236609000
_diffrn_orient_matrix_UB_21 -0.0239327000
_diffrn_orient_matrix_UB_22 -0.0241973000
_diffrn_orient_matrix_UB_23 0.0250221000
_diffrn_orient_matrix_UB_31 0.0611519000
_diffrn_orient_matrix_UB_32 -0.0024392000
_diffrn_orient_matrix_UB_33 0.0182329000
_diffrn_radiation_monochromator mirror
_diffrn_radiation_probe x-ray
_diffrn_radiation_type MoK\a
_diffrn_radiation_wavelength 0.71073
_diffrn_reflns_av_R_equivalents 0.0370
_diffrn_reflns_av_unetI/netI 0.0344
_diffrn_reflns_Laue_measured_fraction_full 0.997
_diffrn_reflns_Laue_measured_fraction_max 0.998
_diffrn_reflns_limit_h_max 12
_diffrn_reflns_limit_h_min -13
_diffrn_reflns_limit_k_max 24
_diffrn_reflns_limit_k_min -23
_diffrn_reflns_limit_l_max 22
_diffrn_reflns_limit_l_min -22
_diffrn_reflns_number 30589
_diffrn_reflns_point_group_measured_fraction_full 0.997
_diffrn_reflns_point_group_measured_fraction_max 0.998
_diffrn_reflns_theta_full 25.242
_diffrn_reflns_theta_max 26.372
_diffrn_reflns_theta_min 3.519
_diffrn_source 'micro-focus sealed X-ray tube'
_diffrn_source_type 'SuperNova (Mo) X-ray Source'
_exptl_absorpt_coefficient_mu 1.258
_exptl_absorpt_correction_T_max 1.00000
_exptl_absorpt_correction_T_min 0.71591
_exptl_absorpt_correction_type multi-scan
_exptl_absorpt_process_details
;
CrysAlisPro 1.171.39.38a (Rigaku Oxford Diffraction, 2017)
Empirical absorption correction using spherical harmonics,
 implemented in SCALE3 ABSPACK scaling algorithm.
;
_exptl_crystal_colour 'clear yellowish yellow'
_exptl_crystal_colour_lustre clear
_exptl_crystal_colour_modifier yellowish
_exptl_crystal_colour_primary yellow
_exptl_crystal_density_diffrn 1.262
_exptl_crystal_description plate
_exptl_crystal_F_000 1484
_exptl_crystal_size_max 0.2
_exptl_crystal_size_mid 0.2
_exptl_crystal_size_min 0.02
_refine_diff_density_max 1.187
_refine_diff_density_min -0.755
_refine_diff_density_rms 0.088
_refine_ls_extinction_method none
_refine_ls_goodness_of_fit_ref 1.099
_refine_ls_hydrogen_treatment constr
_refine_ls_matrix_type full
_refine_ls_number_parameters 391
_refine_ls_number_reflns 7563
_refine_ls_number_restraints 6
_refine_ls_restrained_S_all 1.107
_refine_ls_R_factor_all 0.0407
_refine_ls_R_factor_gt 0.0337
_refine_ls_shift/su_max 0.002
_refine_ls_shift/su_mean 0.000
_refine_ls_structure_factor_coef Fsqd
_refine_ls_weighting_details 'w=1/[\s^2^(Fo^2^)+(0.0230P)^2^+7.4490P] where P=(Fo^2^+2Fc^2^)/3'
_refine_ls_weighting_scheme calc
_refine_ls_wR_factor_gt 0.0746
_refine_ls_wR_factor_ref 0.0777
_reflns_Friedel_coverage 0.000
_reflns_number_gt 6658
_reflns_number_total 7563
_reflns_threshold_expression 'I > 2\s(I)'
_cod_data_source_file d2dt00996j2.cif
_cod_data_source_block compound4
_cod_depositor_comments 'Adding full bibliography for 7710344--7710352.cif.'
_cod_original_cell_volume 3703.96(17)
_cod_database_code 7710345
_shelx_shelxl_version_number 2018/1
_chemical_oxdiff_formula 'C1 H1 O1 B1 Ce1'
_shelx_space_group_comment
;
The symmetry employed for this shelxl refinement is uniquely defined
by the following loop, which should always be used as a source of
symmetry information in preference to the above space-group names.
They are only intended as comments.
;
_reflns_odcompleteness_completeness 99.69
_reflns_odcompleteness_iscentric 1
_reflns_odcompleteness_theta 26.32
_olex2_refinement_description
;
1. Fixed Uiso
 At 1.2 times of:
  All C(H) groups, All C(H,H) groups
 At 1.5 times of:
  All C(H,H,H) groups
2. Uiso/Uaniso restraints and constraints
Uanis(C3) \\sim Ueq: with sigma of 0.005 and sigma for terminal atoms of 0.001
3.a Ternary CH refined with riding coordinates:
 C5(H5), C1(H1)
3.b Secondary CH2 refined with riding coordinates:
 C11(H11A,H11B), C12(H12A,H12B), C9(H9A,H9B), C10(H10A,H10B), C6(H6A,H6B),
 C7(H7A,H7B), C8(H8A,H8B), C2(H2A,H2B), C4(H4A,H4B), C3(H3A,H3B)
3.c Aromatic/amide H refined with riding coordinates:
 C20(H20), C26(H26), C19(H19), C33(H33), C32(H32), C13(H13)
3.d Idealised Me refined as rotating group:
 C36(H36A,H36B,H36C), C38(H38A,H38B,H38C), C31(H31A,H31B,H31C), C37(H37A,H37B,
 H37C), C29(H29A,H29B,H29C), C30(H30A,H30B,H30C), C17(H17A,H17B,H17C), C16(H16A,
 H16B,H16C), C18(H18A,H18B,H18C), C24(H24A,H24B,H24C), C23(H23A,H23B,H23C),
 C25(H25A,H25B,H25C)
;
_olex2_date_sample_data_collection 2018-05-12
_olex2_submission_special_instructions 'No special instructions were received'
_oxdiff_exptl_absorpt_empirical_details
;
Empirical correction (ABSPACK) includes:
- Absorption correction using spherical harmonics
- Frame scaling
;
_oxdiff_exptl_absorpt_empirical_full_max 1.446
_oxdiff_exptl_absorpt_empirical_full_min 0.647

loop_
_space_group_symop_operation_xyz
'x, y, z'
'-x+1/2, y+1/2, -z+1/2'
'-x, -y, -z'
'x-1/2, -y-1/2, z-1/2'

loop_
_atom_site_label
_atom_site_type_symbol
_atom_site_fract_x
_atom_site_fract_y
_atom_site_fract_z
_atom_site_U_iso_or_equiv
_atom_site_adp_type
_atom_site_occupancy
_atom_site_site_symmetry_order
_atom_site_calc_flag
_atom_site_refinement_flags_posn
_atom_site_refinement_flags_adp
_atom_site_refinement_flags_occupancy
_atom_site_disorder_assembly
_atom_site_disorder_group
Ce1 Ce 0.41817(2) 0.30969(2) 0.32367(2) 0.01379(6) Uani 1 1 d . . . . .
O2 O 0.5036(2) 0.24761(11) 0.21065(12) 0.0222(5) Uani 1 1 d . . . . .
O1 O 0.5294(2) 0.39905(12) 0.28635(14) 0.0286(5) Uani 1 1 d . . . . .
C20 C 0.1775(3) 0.33247(16) 0.37535(17) 0.0181(6) Uani 1 1 d . . . . .
H20 H 0.170756 0.319372 0.424059 0.022 Uiso 1 1 calc R . . . .
C26 C 0.5655(3) 0.20069(15) 0.39421(17) 0.0169(6) Uani 1 1 d . . . . .
H26 H 0.599400 0.168377 0.362963 0.020 Uiso 1 1 calc R . . . .
C21 C 0.2128(3) 0.39879(16) 0.35075(17) 0.0191(6) Uani 1 1 d . . . . .
C19 C 0.1543(3) 0.28945(16) 0.31328(17) 0.0185(6) Uani 1 1 d . . . . .
H19 H 0.130464 0.243166 0.314384 0.022 Uiso 1 1 calc R . . . .
C14 C 0.1734(3) 0.32861(17) 0.24921(17) 0.0200(7) Uani 1 1 d . . . . .
C34 C 0.4449(3) 0.19535(15) 0.42504(17) 0.0172(6) Uani 1 1 d . . . . .
C27 C 0.6262(3) 0.26246(16) 0.41813(16) 0.0173(6) Uani 1 1 d . . . . .
C33 C 0.4297(3) 0.25613(16) 0.46627(16) 0.0180(6) Uani 1 1 d . . . . .
H33 H 0.358695 0.267310 0.492054 0.022 Uiso 1 1 calc R . . . .
C32 C 0.5405(3) 0.29750(16) 0.46204(16) 0.0183(6) Uani 1 1 d . . . . .
H32 H 0.554184 0.340298 0.484342 0.022 Uiso 1 1 calc R . . . .
C13 C 0.2102(3) 0.39570(16) 0.27357(17) 0.0200(7) Uani 1 1 d . . . . .
H13 H 0.229795 0.432261 0.243037 0.024 Uiso 1 1 calc R . . . .
C28 C 0.7630(3) 0.28291(17) 0.40517(18) 0.0212(7) Uani 1 1 d . . . . .
C35 C 0.3599(3) 0.13142(16) 0.42251(17) 0.0204(7) Uani 1 1 d . . . . .
C15 C 0.1357(3) 0.30673(19) 0.17088(18) 0.0270(8) Uani 1 1 d . . . . .
C22 C 0.2352(3) 0.46264(17) 0.39906(19) 0.0238(7) Uani 1 1 d . . . . .
C36 C 0.4304(3) 0.07324(17) 0.4653(2) 0.0304(8) Uani 1 1 d . . . . .
H36A H 0.509136 0.063523 0.443073 0.046 Uiso 1 1 calc GR . . . .
H36B H 0.378474 0.032408 0.464156 0.046 Uiso 1 1 calc GR . . . .
H36C H 0.447720 0.087450 0.515267 0.046 Uiso 1 1 calc GR . . . .
C11 C 0.5468(4) 0.1685(2) 0.1172(2) 0.0353(9) Uani 1 1 d . . . . .
H11A H 0.595137 0.126885 0.108634 0.042 Uiso 1 1 calc R . . . .
H11B H 0.470639 0.168805 0.084618 0.042 Uiso 1 1 calc R . . . .
C38 C 0.2345(3) 0.14514(18) 0.45853(19) 0.0272(7) Uani 1 1 d . . . . .
H38A H 0.251992 0.160167 0.508249 0.041 Uiso 1 1 calc GR . . . .
H38B H 0.185023 0.103436 0.458342 0.041 Uiso 1 1 calc GR . . . .
H38C H 0.187824 0.180438 0.431619 0.041 Uiso 1 1 calc GR . . . .
C12 C 0.5146(4) 0.17442(17) 0.19625(19) 0.0278(8) Uani 1 1 d . . . . .
H12A H 0.434984 0.151007 0.204290 0.033 Uiso 1 1 calc R . . . .
H12B H 0.581199 0.154033 0.228182 0.033 Uiso 1 1 calc R . . . .
C9 C 0.5619(4) 0.28570(19) 0.1521(2) 0.0309(8) Uani 1 1 d . . . . .
H9A H 0.623856 0.318637 0.172394 0.037 Uiso 1 1 calc R . . . .
H9B H 0.497800 0.310502 0.122221 0.037 Uiso 1 1 calc R . . . .
C31 C 0.7878(3) 0.2834(2) 0.3238(2) 0.0310(8) Uani 1 1 d . . . . .
H31A H 0.765053 0.239385 0.302625 0.046 Uiso 1 1 calc GR . . . .
H31B H 0.876415 0.292240 0.317690 0.046 Uiso 1 1 calc GR . . . .
H31C H 0.737591 0.319034 0.299582 0.046 Uiso 1 1 calc GR . . . .
C37 C 0.3321(3) 0.10662(18) 0.34316(19) 0.0278(8) Uani 1 1 d . . . . .
H37A H 0.289540 0.142638 0.315155 0.042 Uiso 1 1 calc GR . . . .
H37B H 0.278806 0.066347 0.343204 0.042 Uiso 1 1 calc GR . . . .
H37C H 0.410724 0.095393 0.321564 0.042 Uiso 1 1 calc GR . . . .
C29 C 0.8527(3) 0.23013(19) 0.4447(2) 0.0308(8) Uani 1 1 d . . . . .
H29A H 0.840802 0.231414 0.496525 0.046 Uiso 1 1 calc GR . . . .
H29B H 0.939406 0.241513 0.436005 0.046 Uiso 1 1 calc GR . . . .
H29C H 0.833754 0.184585 0.426234 0.046 Uiso 1 1 calc GR . . . .
C30 C 0.7932(3) 0.35444(19) 0.4374(2) 0.0328(8) Uani 1 1 d . . . . .
H30A H 0.735855 0.387873 0.414978 0.049 Uiso 1 1 calc GR . . . .
H30B H 0.879175 0.366747 0.428029 0.049 Uiso 1 1 calc GR . . . .
H30C H 0.783394 0.353610 0.489440 0.049 Uiso 1 1 calc GR . . . .
C17 C 0.1798(4) 0.2331(2) 0.1557(2) 0.0394(10) Uani 1 1 d . . . . .
H17A H 0.270988 0.230874 0.161328 0.059 Uiso 1 1 calc GR . . . .
H17B H 0.152686 0.220244 0.106387 0.059 Uiso 1 1 calc GR . . . .
H17C H 0.143486 0.201851 0.189670 0.059 Uiso 1 1 calc GR . . . .
C16 C 0.1907(4) 0.3561(2) 0.1154(2) 0.0431(10) Uani 1 1 d . . . . .
H16A H 0.157527 0.401728 0.122343 0.065 Uiso 1 1 calc GR . . . .
H16B H 0.167255 0.340608 0.066451 0.065 Uiso 1 1 calc GR . . . .
H16C H 0.281755 0.356959 0.122433 0.065 Uiso 1 1 calc GR . . . .
C10 C 0.6254(4) 0.2321(2) 0.1072(2) 0.0393(9) Uani 1 1 d . . . . .
H10A H 0.624261 0.245561 0.055887 0.047 Uiso 1 1 calc R . . . .
H10B H 0.712851 0.224820 0.125155 0.047 Uiso 1 1 calc R . . . .
C5 C 0.5874(4) 0.4743(2) 0.1760(2) 0.0445(10) Uani 1 1 d . . . . .
H5 H 0.531834 0.442566 0.147219 0.053 Uiso 1 1 calc R . . . .
C18 C -0.0101(3) 0.3090(2) 0.1606(2) 0.0418(10) Uani 1 1 d . . . . .
H18A H -0.046347 0.277018 0.193852 0.063 Uiso 1 1 calc GR . . . .
H18B H -0.035591 0.296591 0.110983 0.063 Uiso 1 1 calc GR . . . .
H18C H -0.039446 0.354896 0.170555 0.063 Uiso 1 1 calc GR . . . .
C24 C 0.3507(5) 0.4551(3) 0.4500(3) 0.0722(18) Uani 1 1 d . . . . .
H24A H 0.339900 0.416345 0.481964 0.108 Uiso 1 1 calc GR . . . .
H24B H 0.362241 0.496410 0.478877 0.108 Uiso 1 1 calc GR . . . .
H24C H 0.424124 0.447804 0.421986 0.108 Uiso 1 1 calc GR . . . .
B1 B 0.5878(4) 0.4539(2) 0.2596(3) 0.0296(9) Uani 1 1 d . . . . .
C6 C 0.7278(4) 0.4670(3) 0.1513(3) 0.0544(12) Uani 1 1 d . . . . .
H6A H 0.750097 0.418325 0.150849 0.065 Uiso 1 1 calc R . . . .
H6B H 0.731158 0.484129 0.101421 0.065 Uiso 1 1 calc R . . . .
C1 C 0.6752(4) 0.5058(2) 0.3070(3) 0.0437(10) Uani 1 1 d . . . . .
H1 H 0.673428 0.493277 0.359070 0.052 Uiso 1 1 calc R . . . .
C7 C 0.8253(4) 0.5050(2) 0.1994(3) 0.0561(13) Uani 1 1 d . . . . .
H7A H 0.819504 0.553924 0.188174 0.067 Uiso 1 1 calc R . . . .
H7B H 0.909424 0.489442 0.187588 0.067 Uiso 1 1 calc R . . . .
C8 C 0.8110(4) 0.4952(2) 0.2811(3) 0.0531(13) Uani 1 1 d . . . . .
H8A H 0.867590 0.527300 0.307501 0.064 Uiso 1 1 calc R . . . .
H8B H 0.838670 0.448793 0.294391 0.064 Uiso 1 1 calc R . . . .
C23 C 0.1182(4) 0.4765(3) 0.4415(3) 0.0585(14) Uani 1 1 d . . . . .
H23A H 0.046174 0.483764 0.407766 0.088 Uiso 1 1 calc GR . . . .
H23B H 0.131942 0.516971 0.471402 0.088 Uiso 1 1 calc GR . . . .
H23C H 0.102303 0.437546 0.472348 0.088 Uiso 1 1 calc GR . . . .
C25 C 0.2543(6) 0.5263(2) 0.3502(3) 0.0678(16) Uani 1 1 d . . . . .
H25A H 0.326368 0.518905 0.321061 0.102 Uiso 1 1 calc GR . . . .
H25B H 0.268870 0.566368 0.380566 0.102 Uiso 1 1 calc GR . . . .
H25C H 0.179552 0.533315 0.318437 0.102 Uiso 1 1 calc GR . . . .
C2 C 0.6268(5) 0.5801(2) 0.2963(3) 0.0608(14) Uani 1 1 d . . . . .
H2A H 0.557282 0.587157 0.328318 0.073 Uiso 1 1 calc R . . . .
H2B H 0.694820 0.611335 0.312480 0.073 Uiso 1 1 calc R . . . .
C4 C 0.5355(5) 0.5481(3) 0.1676(4) 0.082(2) Uani 1 1 d . . . . .
H4A H 0.554693 0.564793 0.119280 0.098 Uiso 1 1 calc R . . . .
H4B H 0.443535 0.546077 0.169095 0.098 Uiso 1 1 calc R . . . .
C3 C 0.5830(8) 0.5996(3) 0.2224(4) 0.098(2) Uani 1 1 d . U . . .
H3A H 0.652910 0.623785 0.201035 0.117 Uiso 1 1 calc R . . . .
H3B H 0.515587 0.633288 0.227051 0.117 Uiso 1 1 calc R . . . .

loop_
_atom_site_aniso_label
_atom_site_aniso_U_11
_atom_site_aniso_U_22
_atom_site_aniso_U_33
_atom_site_aniso_U_23
_atom_site_aniso_U_13
_atom_site_aniso_U_12
Ce1 0.01312(9) 0.01520(9) 0.01299(9) 0.00080(7) 0.00013(6) 0.00001(6)
O2 0.0254(12) 0.0233(12) 0.0183(12) -0.0001(9) 0.0043(9) -0.0003(9)
O1 0.0265(13) 0.0225(12) 0.0370(15) 0.0052(10) 0.0021(11) -0.0051(10)
C20 0.0144(15) 0.0233(16) 0.0168(15) 0.0015(12) 0.0014(12) 0.0021(12)
C26 0.0187(15) 0.0160(15) 0.0160(15) 0.0010(11) -0.0002(12) 0.0050(12)
C21 0.0172(15) 0.0203(16) 0.0195(16) -0.0011(12) -0.0005(12) 0.0036(12)
C19 0.0137(15) 0.0208(16) 0.0207(16) -0.0020(12) -0.0025(12) -0.0004(12)
C14 0.0144(15) 0.0285(17) 0.0167(16) -0.0026(13) -0.0023(12) 0.0060(12)
C34 0.0177(15) 0.0182(15) 0.0154(15) 0.0045(12) -0.0012(12) 0.0034(12)
C27 0.0151(15) 0.0213(16) 0.0151(15) 0.0014(12) -0.0022(12) 0.0023(12)
C33 0.0188(15) 0.0242(16) 0.0109(14) 0.0028(12) 0.0009(12) 0.0049(12)
C32 0.0211(16) 0.0192(16) 0.0140(15) -0.0019(12) -0.0035(12) 0.0014(12)
C13 0.0224(16) 0.0180(15) 0.0197(16) 0.0030(12) 0.0024(13) 0.0052(12)
C28 0.0153(15) 0.0261(17) 0.0219(17) -0.0012(13) -0.0019(12) 0.0004(13)
C35 0.0219(16) 0.0208(16) 0.0185(16) 0.0028(13) -0.0002(12) -0.0021(13)
C15 0.0211(17) 0.042(2) 0.0177(17) -0.0062(15) -0.0068(13) 0.0081(15)
C22 0.0247(17) 0.0207(17) 0.0259(18) -0.0059(13) 0.0013(14) 0.0022(13)
C36 0.035(2) 0.0208(17) 0.035(2) 0.0073(15) -0.0029(16) -0.0021(15)
C11 0.049(2) 0.033(2) 0.0242(19) -0.0066(15) 0.0032(17) 0.0048(17)
C38 0.0265(18) 0.0279(18) 0.0276(19) 0.0039(14) 0.0058(14) -0.0044(14)
C12 0.037(2) 0.0225(18) 0.0245(18) 0.0001(14) 0.0046(15) 0.0037(14)
C9 0.038(2) 0.0319(19) 0.0236(18) 0.0045(15) 0.0066(15) -0.0043(16)
C31 0.0188(17) 0.046(2) 0.028(2) 0.0014(16) 0.0023(14) -0.0036(15)
C37 0.0291(19) 0.0285(19) 0.0255(19) -0.0006(14) -0.0017(14) -0.0068(14)
C29 0.0177(17) 0.040(2) 0.034(2) 0.0068(16) -0.0017(15) 0.0021(15)
C30 0.0206(18) 0.034(2) 0.044(2) -0.0035(17) -0.0008(16) -0.0074(15)
C17 0.041(2) 0.047(2) 0.028(2) -0.0173(17) -0.0107(17) 0.0092(18)
C16 0.045(2) 0.066(3) 0.0182(19) 0.0002(18) 0.0004(16) 0.009(2)
C10 0.044(2) 0.047(2) 0.027(2) -0.0004(17) 0.0121(17) -0.0015(18)
C5 0.044(2) 0.037(2) 0.051(3) 0.015(2) -0.005(2) -0.0092(19)
C18 0.0250(19) 0.077(3) 0.0223(19) -0.0121(19) -0.0105(15) 0.0096(19)
C24 0.068(3) 0.057(3) 0.087(4) -0.046(3) -0.038(3) 0.020(3)
B1 0.023(2) 0.023(2) 0.044(3) 0.0067(18) 0.0047(17) 0.0009(16)
C6 0.057(3) 0.053(3) 0.056(3) 0.009(2) 0.021(2) -0.009(2)
C1 0.051(3) 0.030(2) 0.050(3) 0.0061(18) -0.001(2) -0.0118(18)
C7 0.035(2) 0.039(2) 0.096(4) 0.012(3) 0.018(2) -0.0022(19)
C8 0.037(2) 0.033(2) 0.087(4) 0.012(2) -0.014(2) -0.0084(18)
C23 0.050(3) 0.055(3) 0.072(4) -0.036(3) 0.017(2) -0.003(2)
C25 0.116(5) 0.030(2) 0.058(3) -0.008(2) 0.014(3) -0.009(3)
C2 0.047(3) 0.037(3) 0.099(4) -0.015(3) 0.008(3) -0.008(2)
C4 0.055(3) 0.060(3) 0.125(6) 0.047(4) -0.037(3) -0.004(3)
C3 0.126(4) 0.069(3) 0.098(4) 0.016(3) 0.007(3) 0.033(3)

loop_
_atom_type_symbol
_atom_type_description
_atom_type_scat_dispersion_real
_atom_type_scat_dispersion_imag
_atom_type_scat_source
C C 0.0033 0.0016 'International Tables Vol C Tables 4.2.6.8 and 6.1.1.4'
H H 0.0000 0.0000 'International Tables Vol C Tables 4.2.6.8 and 6.1.1.4'
B B 0.0013 0.0007 'International Tables Vol C Tables 4.2.6.8 and 6.1.1.4'
Ce Ce -0.2486 2.6331 'International Tables Vol C Tables 4.2.6.8 and 6.1.1.4'
O O 0.0106 0.0060 'International Tables Vol C Tables 4.2.6.8 and 6.1.1.4'

loop_
_geom_angle_atom_site_label_1
_geom_angle_atom_site_label_2
_geom_angle_atom_site_label_3
_geom_angle
_geom_angle_site_symmetry_1
_geom_angle_site_symmetry_3
_geom_angle_publ_flag
O2 Ce1 C20 134.80(8) . . ?
O2 Ce1 C26 79.28(8) . . ?
O2 Ce1 C21 136.35(8) . . ?
O2 Ce1 C19 105.52(8) . . ?
O2 Ce1 C14 91.39(8) . . ?
O2 Ce1 C34 97.39(8) . . ?
O2 Ce1 C27 92.50(8) . . ?
O2 Ce1 C33 124.71(8) . . ?
O2 Ce1 C32 121.32(8) . . ?
O2 Ce1 C13 107.98(8) . . ?
O1 Ce1 O2 84.55(8) . . ?
O1 Ce1 C20 119.08(9) . . ?
O1 Ce1 C26 115.36(9) . . ?
O1 Ce1 C21 89.99(9) . . ?
O1 Ce1 C19 128.82(9) . . ?
O1 Ce1 C14 103.34(9) . . ?
O1 Ce1 C34 139.48(9) . . ?
O1 Ce1 C27 91.98(9) . . ?
O1 Ce1 C33 125.33(9) . . ?
O1 Ce1 C32 96.84(9) . . ?
O1 Ce1 C13 81.70(9) . . ?
C20 Ce1 C26 116.23(9) . . ?
C20 Ce1 C21 29.19(9) . . ?
C20 Ce1 C19 29.35(9) . . ?
C20 Ce1 C14 47.97(9) . . ?
C20 Ce1 C34 87.87(9) . . ?
C20 Ce1 C27 121.79(9) . . ?
C20 Ce1 C33 74.80(9) . . ?
C20 Ce1 C13 47.30(9) . . ?
C26 Ce1 C34 28.52(8) . . ?
C21 Ce1 C26 140.01(9) . . ?
C21 Ce1 C14 47.94(9) . . ?
C21 Ce1 C34 113.80(9) . . ?
C21 Ce1 C27 131.02(9) . . ?
C21 Ce1 C13 28.65(9) . . ?
C19 Ce1 C26 115.82(9) . . ?
C19 Ce1 C21 48.15(9) . . ?
C19 Ce1 C14 28.90(9) . . ?
C19 Ce1 C34 89.86(9) . . ?
C19 Ce1 C27 136.01(9) . . ?
C19 Ce1 C13 47.23(9) . . ?
C14 Ce1 C26 138.82(9) . . ?
C14 Ce1 C34 117.02(9) . . ?
C27 Ce1 C26 28.50(8) . . ?
C27 Ce1 C14 164.49(9) . . ?
C27 Ce1 C34 47.55(9) . . ?
C33 Ce1 C26 47.00(9) . . ?
C33 Ce1 C21 93.33(9) . . ?
C33 Ce1 C19 90.20(9) . . ?
C33 Ce1 C14 118.66(9) . . ?
C33 Ce1 C34 28.66(9) . . ?
C33 Ce1 C27 47.83(9) . . ?
C33 Ce1 C13 120.42(9) . . ?
C32 Ce1 C20 95.19(9) . . ?
C32 Ce1 C26 47.22(9) . . ?
C32 Ce1 C21 102.32(9) . . ?
C32 Ce1 C19 117.23(9) . . ?
C32 Ce1 C14 143.10(9) . . ?
C32 Ce1 C34 47.89(9) . . ?
C32 Ce1 C27 28.96(9) . . ?
C32 Ce1 C33 29.50(9) . . ?
C32 Ce1 C13 130.37(9) . . ?
C13 Ce1 C26 162.41(9) . . ?
C13 Ce1 C14 28.68(9) . . ?
C13 Ce1 C34 134.15(9) . . ?
C13 Ce1 C27 157.76(9) . . ?
C12 O2 Ce1 129.32(18) . . ?
C12 O2 C9 108.7(2) . . ?
C9 O2 Ce1 121.77(19) . . ?
B1 O1 Ce1 175.0(2) . . ?
Ce1 C20 H20 113.5 . . ?
C21 C20 Ce1 77.12(17) . . ?
C21 C20 H20 125.8 . . ?
C19 C20 Ce1 75.92(17) . . ?
C19 C20 H20 125.8 . . ?
C19 C20 C21 108.4(3) . . ?
Ce1 C26 H26 115.7 . . ?
C34 C26 Ce1 76.06(16) . . ?
C34 C26 H26 125.1 . . ?
C27 C26 Ce1 75.03(16) . . ?
C27 C26 H26 125.1 . . ?
C27 C26 C34 109.8(3) . . ?
C20 C21 Ce1 73.69(17) . . ?
C20 C21 C22 125.8(3) . . ?
C13 C21 Ce1 76.85(17) . . ?
C13 C21 C20 106.7(3) . . ?
C13 C21 C22 127.2(3) . . ?
C22 C21 Ce1 119.88(19) . . ?
Ce1 C19 H19 113.6 . . ?
C20 C19 Ce1 74.73(17) . . ?
C20 C19 H19 125.7 . . ?
C20 C19 C14 108.6(3) . . ?
C14 C19 Ce1 78.22(17) . . ?
C14 C19 H19 125.7 . . ?
C19 C14 Ce1 72.88(17) . . ?
C19 C14 C13 106.2(3) . . ?
C19 C14 C15 125.8(3) . . ?
C13 C14 Ce1 75.27(17) . . ?
C13 C14 C15 127.0(3) . . ?
C15 C14 Ce1 126.1(2) . . ?
C26 C34 Ce1 75.42(16) . . ?
C26 C34 C35 125.6(3) . . ?
C33 C34 Ce1 72.09(16) . . ?
C33 C34 C26 106.3(3) . . ?
C33 C34 C35 127.5(3) . . ?
C35 C34 Ce1 124.45(19) . . ?
C26 C27 Ce1 76.47(17) . . ?
C26 C27 C28 125.9(3) . . ?
C32 C27 Ce1 72.33(16) . . ?
C32 C27 C26 106.8(3) . . ?
C32 C27 C28 127.0(3) . . ?
C28 C27 Ce1 121.5(2) . . ?
Ce1 C33 H33 112.9 . . ?
C34 C33 Ce1 79.25(17) . . ?
C34 C33 H33 125.5 . . ?
C34 C33 C32 108.9(3) . . ?
C32 C33 Ce1 74.59(17) . . ?
C32 C33 H33 125.5 . . ?
Ce1 C32 H32 112.0 . . ?
C27 C32 Ce1 78.71(17) . . ?
C27 C32 C33 108.2(3) . . ?
C27 C32 H32 125.9 . . ?
C33 C32 Ce1 75.91(17) . . ?
C33 C32 H32 125.9 . . ?
Ce1 C13 H13 116.3 . . ?
C21 C13 Ce1 74.50(17) . . ?
C21 C13 C14 110.0(3) . . ?
C21 C13 H13 125.0 . . ?
C14 C13 Ce1 76.05(17) . . ?
C14 C13 H13 125.0 . . ?
C27 C28 C29 108.3(3) . . ?
C27 C28 C30 110.7(3) . . ?
C31 C28 C27 111.5(3) . . ?
C31 C28 C29 109.1(3) . . ?
C31 C28 C30 109.0(3) . . ?
C30 C28 C29 108.1(3) . . ?
C34 C35 C36 108.2(3) . . ?
C34 C35 C38 111.4(3) . . ?
C34 C35 C37 111.2(3) . . ?
C36 C35 C37 108.1(3) . . ?
C38 C35 C36 108.3(3) . . ?
C38 C35 C37 109.6(3) . . ?
C14 C15 C17 111.3(3) . . ?
C14 C15 C16 111.1(3) . . ?
C14 C15 C18 108.3(3) . . ?
C17 C15 C18 108.4(3) . . ?
C16 C15 C17 109.4(3) . . ?
C16 C15 C18 108.2(3) . . ?
C21 C22 C25 109.5(3) . . ?
C24 C22 C21 112.0(3) . . ?
C24 C22 C23 110.8(4) . . ?
C24 C22 C25 108.1(4) . . ?
C23 C22 C21 109.5(3) . . ?
C23 C22 C25 106.9(4) . . ?
C35 C36 H36A 109.5 . . ?
C35 C36 H36B 109.5 . . ?
C35 C36 H36C 109.5 . . ?
H36A C36 H36B 109.5 . . ?
H36A C36 H36C 109.5 . . ?
H36B C36 H36C 109.5 . . ?
H11A C11 H11B 109.2 . . ?
C12 C11 H11A 111.4 . . ?
C12 C11 H11B 111.4 . . ?
C10 C11 H11A 111.4 . . ?
C10 C11 H11B 111.4 . . ?
C10 C11 C12 102.1(3) . . ?
C35 C38 H38A 109.5 . . ?
C35 C38 H38B 109.5 . . ?
C35 C38 H38C 109.5 . . ?
H38A C38 H38B 109.5 . . ?
H38A C38 H38C 109.5 . . ?
H38B C38 H38C 109.5 . . ?
O2 C12 C11 105.8(3) . . ?
O2 C12 H12A 110.6 . . ?
O2 C12 H12B 110.6 . . ?
C11 C12 H12A 110.6 . . ?
C11 C12 H12B 110.6 . . ?
H12A C12 H12B 108.7 . . ?
O2 C9 H9A 110.6 . . ?
O2 C9 H9B 110.6 . . ?
O2 C9 C10 105.6(3) . . ?
H9A C9 H9B 108.8 . . ?
C10 C9 H9A 110.6 . . ?
C10 C9 H9B 110.6 . . ?
C28 C31 H31A 109.5 . . ?
C28 C31 H31B 109.5 . . ?
C28 C31 H31C 109.5 . . ?
H31A C31 H31B 109.5 . . ?
H31A C31 H31C 109.5 . . ?
H31B C31 H31C 109.5 . . ?
C35 C37 H37A 109.5 . . ?
C35 C37 H37B 109.5 . . ?
C35 C37 H37C 109.5 . . ?
H37A C37 H37B 109.5 . . ?
H37A C37 H37C 109.5 . . ?
H37B C37 H37C 109.5 . . ?
C28 C29 H29A 109.5 . . ?
C28 C29 H29B 109.5 . . ?
C28 C29 H29C 109.5 . . ?
H29A C29 H29B 109.5 . . ?
H29A C29 H29C 109.5 . . ?
H29B C29 H29C 109.5 . . ?
C28 C30 H30A 109.5 . . ?
C28 C30 H30B 109.5 . . ?
C28 C30 H30C 109.5 . . ?
H30A C30 H30B 109.5 . . ?
H30A C30 H30C 109.5 . . ?
H30B C30 H30C 109.5 . . ?
C15 C17 H17A 109.5 . . ?
C15 C17 H17B 109.5 . . ?
C15 C17 H17C 109.5 . . ?
H17A C17 H17B 109.5 . . ?
H17A C17 H17C 109.5 . . ?
H17B C17 H17C 109.5 . . ?
C15 C16 H16A 109.5 . . ?
C15 C16 H16B 109.5 . . ?
C15 C16 H16C 109.5 . . ?
H16A C16 H16B 109.5 . . ?
H16A C16 H16C 109.5 . . ?
H16B C16 H16C 109.5 . . ?
C11 C10 C9 103.6(3) . . ?
C11 C10 H10A 111.0 . . ?
C11 C10 H10B 111.0 . . ?
C9 C10 H10A 111.0 . . ?
C9 C10 H10B 111.0 . . ?
H10A C10 H10B 109.0 . . ?
B1 C5 H5 109.3 . . ?
B1 C5 C6 107.6(3) . . ?
C6 C5 H5 109.3 . . ?
C4 C5 H5 109.3 . . ?
C4 C5 B1 108.2(4) . . ?
C4 C5 C6 112.9(4) . . ?
C15 C18 H18A 109.5 . . ?
C15 C18 H18B 109.5 . . ?
C15 C18 H18C 109.5 . . ?
H18A C18 H18B 109.5 . . ?
H18A C18 H18C 109.5 . . ?
H18B C18 H18C 109.5 . . ?
C22 C24 H24A 109.5 . . ?
C22 C24 H24B 109.5 . . ?
C22 C24 H24C 109.5 . . ?
H24A C24 H24B 109.5 . . ?
H24A C24 H24C 109.5 . . ?
H24B C24 H24C 109.5 . . ?
O1 B1 C5 125.3(4) . . ?
O1 B1 C1 124.8(4) . . ?
C5 B1 C1 109.9(3) . . ?
C5 C6 H6A 108.7 . . ?
C5 C6 H6B 108.7 . . ?
H6A C6 H6B 107.6 . . ?
C7 C6 C5 114.2(4) . . ?
C7 C6 H6A 108.7 . . ?
C7 C6 H6B 108.7 . . ?
B1 C1 H1 109.3 . . ?
C8 C1 B1 105.5(4) . . ?
C8 C1 H1 109.3 . . ?
C2 C1 B1 110.2(4) . . ?
C2 C1 H1 109.3 . . ?
C2 C1 C8 113.0(3) . . ?
C6 C7 H7A 108.7 . . ?
C6 C7 H7B 108.7 . . ?
C6 C7 C8 114.2(4) . . ?
H7A C7 H7B 107.6 . . ?
C8 C7 H7A 108.7 . . ?
C8 C7 H7B 108.7 . . ?
C1 C8 H8A 108.4 . . ?
C1 C8 H8B 108.4 . . ?
C7 C8 C1 115.3(4) . . ?
C7 C8 H8A 108.4 . . ?
C7 C8 H8B 108.4 . . ?
H8A C8 H8B 107.5 . . ?
C22 C23 H23A 109.5 . . ?
C22 C23 H23B 109.5 . . ?
C22 C23 H23C 109.5 . . ?
H23A C23 H23B 109.5 . . ?
H23A C23 H23C 109.5 . . ?
H23B C23 H23C 109.5 . . ?
C22 C25 H25A 109.5 . . ?
C22 C25 H25B 109.5 . . ?
C22 C25 H25C 109.5 . . ?
H25A C25 H25B 109.5 . . ?
H25A C25 H25C 109.5 . . ?
H25B C25 H25C 109.5 . . ?
C1 C2 H2A 108.1 . . ?
C1 C2 H2B 108.1 . . ?
H2A C2 H2B 107.3 . . ?
C3 C2 C1 116.7(5) . . ?
C3 C2 H2A 108.1 . . ?
C3 C2 H2B 108.1 . . ?
C5 C4 H4A 108.0 . . ?
C5 C4 H4B 108.0 . . ?
H4A C4 H4B 107.3 . . ?
C3 C4 C5 117.0(4) . . ?
C3 C4 H4A 108.0 . . ?
C3 C4 H4B 108.0 . . ?
C2 C3 C4 122.0(5) . . ?
C2 C3 H3A 106.8 . . ?
C2 C3 H3B 106.8 . . ?
C4 C3 H3A 106.8 . . ?
C4 C3 H3B 106.8 . . ?
H3A C3 H3B 106.7 . . ?

loop_
_geom_bond_atom_site_label_1
_geom_bond_atom_site_label_2
_geom_bond_distance
_geom_bond_site_symmetry_2
_geom_bond_publ_flag
Ce1 O2 2.588(2) . ?
Ce1 O1 2.215(2) . ?
Ce1 C20 2.785(3) . ?
Ce1 C26 2.877(3) . ?
Ce1 C21 2.828(3) . ?
Ce1 C19 2.800(3) . ?
Ce1 C14 2.868(3) . ?
Ce1 C34 2.886(3) . ?
Ce1 C27 2.859(3) . ?
Ce1 C33 2.795(3) . ?
Ce1 C32 2.778(3) . ?
Ce1 C13 2.858(3) . ?
O2 C12 1.445(4) . ?
O2 C9 1.460(4) . ?
O1 B1 1.331(5) . ?
C20 H20 0.9300 . ?
C20 C21 1.415(4) . ?
C20 C19 1.415(4) . ?
C26 H26 0.9300 . ?
C26 C34 1.419(4) . ?
C26 C27 1.412(4) . ?
C21 C13 1.407(4) . ?
C21 C22 1.528(4) . ?
C19 H19 0.9300 . ?
C19 C14 1.416(4) . ?
C14 C13 1.418(4) . ?
C14 C15 1.521(4) . ?
C34 C33 1.409(4) . ?
C34 C35 1.525(4) . ?
C27 C32 1.412(4) . ?
C27 C28 1.524(4) . ?
C33 H33 0.9300 . ?
C33 C32 1.419(4) . ?
C32 H32 0.9300 . ?
C13 H13 0.9300 . ?
C28 C31 1.521(5) . ?
C28 C29 1.542(5) . ?
C28 C30 1.530(5) . ?
C35 C36 1.536(4) . ?
C35 C38 1.529(4) . ?
C35 C37 1.537(4) . ?
C15 C17 1.528(5) . ?
C15 C16 1.528(5) . ?
C15 C18 1.536(5) . ?
C22 C24 1.496(5) . ?
C22 C23 1.513(5) . ?
C22 C25 1.539(6) . ?
C36 H36A 0.9600 . ?
C36 H36B 0.9600 . ?
C36 H36C 0.9600 . ?
C11 H11A 0.9700 . ?
C11 H11B 0.9700 . ?
C11 C12 1.504(5) . ?
C11 C10 1.499(6) . ?
C38 H38A 0.9600 . ?
C38 H38B 0.9600 . ?
C38 H38C 0.9600 . ?
C12 H12A 0.9700 . ?
C12 H12B 0.9700 . ?
C9 H9A 0.9700 . ?
C9 H9B 0.9700 . ?
C9 C10 1.500(5) . ?
C31 H31A 0.9600 . ?
C31 H31B 0.9600 . ?
C31 H31C 0.9600 . ?
C37 H37A 0.9600 . ?
C37 H37B 0.9600 . ?
C37 H37C 0.9600 . ?
C29 H29A 0.9600 . ?
C29 H29B 0.9600 . ?
C29 H29C 0.9600 . ?
C30 H30A 0.9600 . ?
C30 H30B 0.9600 . ?
C30 H30C 0.9600 . ?
C17 H17A 0.9600 . ?
C17 H17B 0.9600 . ?
C17 H17C 0.9600 . ?
C16 H16A 0.9600 . ?
C16 H16B 0.9600 . ?
C16 H16C 0.9600 . ?
C10 H10A 0.9700 . ?
C10 H10B 0.9700 . ?
C5 H5 0.9800 . ?
C5 B1 1.575(6) . ?
C5 C6 1.575(6) . ?
C5 C4 1.533(6) . ?
C18 H18A 0.9600 . ?
C18 H18B 0.9600 . ?
C18 H18C 0.9600 . ?
C24 H24A 0.9600 . ?
C24 H24B 0.9600 . ?
C24 H24C 0.9600 . ?
B1 C1 1.585(6) . ?
C6 H6A 0.9700 . ?
C6 H6B 0.9700 . ?
C6 C7 1.504(7) . ?
C1 H1 0.9800 . ?
C1 C8 1.544(6) . ?
C1 C2 1.534(6) . ?
C7 H7A 0.9700 . ?
C7 H7B 0.9700 . ?
C7 C8 1.517(7) . ?
C8 H8A 0.9700 . ?
C8 H8B 0.9700 . ?
C23 H23A 0.9600 . ?
C23 H23B 0.9600 . ?
C23 H23C 0.9600 . ?
C25 H25A 0.9600 . ?
C25 H25B 0.9600 . ?
C25 H25C 0.9600 . ?
C2 H2A 0.9700 . ?
C2 H2B 0.9700 . ?
C2 C3 1.451(8) . ?
C4 H4A 0.9700 . ?
C4 H4B 0.9700 . ?
C4 C3 1.478(9) . ?
C3 H3A 0.9700 . ?
C3 H3B 0.9700 . ?
